data_7029134
loop_
_publ_author_name
'Chen, Ying'
'Cao, Fan'
'Wei, Rong-Min'
'Zhang, Yang'
'Zhang, Yi-Quan'
'Song, You'

_publ_section_title
;
 Spin-crossover phenomena of the mononuclear Mn(III) complex tuned by
 metal dithiolene counteranions.
;
_journal_issue 9
_journal_name_full 'Dalton transactions (Cambridge, England : 2003)'
_journal_page_first 3783
_journal_page_last 3791
_journal_paper_doi 10.1039/c3dt53173b
_journal_volume 43
_journal_year 2014
_chemical_formula_moiety '2(C22 H26 Br2 Mn N4 O2), C8 N4 Pt S4'
_chemical_formula_sum 'C52 H52 Br4 Mn2 N12 O4 Pt S4'
_chemical_formula_weight 1661.91
_chemical_name_systematic
; 
 ? 
;
_space_group_IT_number 2
_symmetry_cell_setting triclinic
_symmetry_space_group_name_Hall '-P 1'
_symmetry_space_group_name_H-M 'P -1'
_atom_sites_solution_hydrogens geom
_atom_sites_solution_primary direct
_atom_sites_solution_secondary difmap
_audit_creation_method SHELXL-97
_cell_angle_alpha 78.6030(10)
_cell_angle_beta 79.1010(10)
_cell_angle_gamma 84.2880(10)
_cell_formula_units_Z 1
_cell_length_a 8.2697(4)
_cell_length_b 10.0679(5)
_cell_length_c 18.4929(10)
_cell_measurement_reflns_used 2459
_cell_measurement_temperature 296(2)
_cell_measurement_theta_max 24.127
_cell_measurement_theta_min 2.538
_cell_volume 1479.01(13)
_computing_cell_refinement 'Bruker SMART'
_computing_data_collection 'Bruker SMART'
_computing_data_reduction 'Bruker SMART'
_computing_molecular_graphics 'Bruker SHELXTL'
_computing_publication_material 'Bruker SHELXTL'
_computing_structure_refinement 'SHELXL-97 (Sheldrick, 1997)'
_computing_structure_solution 'SHELXS-97 (Sheldrick, 1990)'
_diffrn_ambient_temperature 296(2)
_diffrn_measured_fraction_theta_full 0.993
_diffrn_measured_fraction_theta_max 0.993
_diffrn_measurement_device_type 'CCD area detector'
_diffrn_measurement_method 'phi and omega scans'
_diffrn_radiation_monochromator graphite
_diffrn_radiation_source 'fine-focus sealed tube'
_diffrn_radiation_type MoK\a
_diffrn_radiation_wavelength 0.71073
_diffrn_reflns_av_R_equivalents 0.0242
_diffrn_reflns_av_unetI/netI 0.0482
_diffrn_reflns_limit_h_max 9
_diffrn_reflns_limit_h_min -10
_diffrn_reflns_limit_k_max 12
_diffrn_reflns_limit_k_min -12
_diffrn_reflns_limit_l_max 22
_diffrn_reflns_limit_l_min -21
_diffrn_reflns_number 9037
_diffrn_reflns_theta_full 26.00
_diffrn_reflns_theta_max 26.00
_diffrn_reflns_theta_min 1.14
_exptl_absorpt_coefficient_mu 5.677
_exptl_absorpt_correction_T_max 0.506
_exptl_absorpt_correction_T_min 0.213
_exptl_absorpt_correction_type multi-scan
_exptl_absorpt_process_details 'SADABS; Bruker, 2000'
_exptl_crystal_colour black
_exptl_crystal_density_diffrn 1.866
_exptl_crystal_density_method 'not measured'
_exptl_crystal_description plate-like
_exptl_crystal_F_000 812
_exptl_crystal_size_max 0.33
_exptl_crystal_size_mid 0.24
_exptl_crystal_size_min 0.12
_refine_diff_density_max 0.839
_refine_diff_density_min -0.548
_refine_diff_density_rms 0.129
_refine_ls_extinction_method none
_refine_ls_goodness_of_fit_ref 1.038
_refine_ls_hydrogen_treatment mixed
_refine_ls_matrix_type full
_refine_ls_number_parameters 358
_refine_ls_number_reflns 5784
_refine_ls_number_restraints 0
_refine_ls_restrained_S_all 1.038
_refine_ls_R_factor_all 0.0505
_refine_ls_R_factor_gt 0.0355
_refine_ls_shift/su_max 0.001
_refine_ls_shift/su_mean 0.000
_refine_ls_structure_factor_coef Fsqd
_refine_ls_weighting_details 'calc w=1/[\s^2^(Fo^2^)+(0.0487P)^2^+0.0122P] where P=(Fo^2^+2Fc^2^)/3'
_refine_ls_weighting_scheme calc
_refine_ls_wR_factor_gt 0.0794
_refine_ls_wR_factor_ref 0.0971
_reflns_number_gt 4629
_reflns_number_total 5784
_reflns_threshold_expression >2sigma(I)
_cod_data_source_file c3dt53173b.txt
_cod_data_source_block Pt-296
_cod_depositor_comments
;
The following automatic conversions were performed:

'_symmetry_cell_setting' value 'Triclinic' changed to 'triclinic'
according to
/usr/data/users/saulius/automatic-downloads/current/RSC/lib/dictionaries/cif_core.dic
dictionary named 'cif_core.dic' version 2.4.2 from 2011-04-26.

Automatic conversion script
Id: cif_fix_values 2281 2013-09-26 08:29:07Z andrius 
;
_cod_original_sg_symbol_Hall -P1
_cod_original_sg_symbol_H-M 'P-1   '
_cod_database_code 7029134

loop_
_symmetry_equiv_pos_as_xyz
'x, y, z'
'-x, -y, -z'

loop_
_atom_site_label
_atom_site_type_symbol
_atom_site_fract_x
_atom_site_fract_y
_atom_site_fract_z
_atom_site_U_iso_or_equiv
_atom_site_adp_type
_atom_site_occupancy
_atom_site_symmetry_multiplicity
_atom_site_calc_flag
_atom_site_refinement_flags
Br1 Br 0.22833(8) 0.71147(7) 1.06535(4) 0.0643(2) Uani 1 1 d .
Br2 Br 1.27927(8) 1.26564(6) 0.93849(4) 0.05867(19) Uani 1 1 d .
C1 C 0.5835(6) 0.7597(5) 0.8321(3) 0.0358(12) Uani 1 1 d .
C2 C 0.5033(7) 0.6395(5) 0.8624(3) 0.0461(14) Uani 1 1 d .
H2 H 0.5198 0.5684 0.8359 0.055 Uiso 1 1 calc R
C3 C 0.3997(7) 0.6258(5) 0.9313(3) 0.0483(14) Uani 1 1 d .
H3 H 0.3483 0.5452 0.9507 0.058 Uiso 1 1 calc R
C4 C 0.3717(6) 0.7298(6) 0.9715(3) 0.0428(13) Uani 1 1 d .
C5 C 0.4401(6) 0.8523(6) 0.9409(3) 0.0400(12) Uani 1 1 d .
H5 H 0.4147 0.9248 0.9663 0.048 Uiso 1 1 calc R
C6 C 0.5473(6) 0.8686(5) 0.8719(3) 0.0354(12) Uani 1 1 d .
C7 C 0.6010(6) 1.0030(5) 0.8374(3) 0.0372(12) Uani 1 1 d .
H7 H 0.5438 1.0766 0.8563 0.045 Uiso 1 1 calc R
C8 C 0.7308(7) 1.1686(5) 0.7412(3) 0.0436(13) Uani 1 1 d .
H8A H 0.8416 1.1970 0.7364 0.052 Uiso 1 1 calc R
H8B H 0.6552 1.2286 0.7687 0.052 Uiso 1 1 calc R
C9 C 0.6884(7) 1.1796(6) 0.6649(3) 0.0509(15) Uani 1 1 d .
H9A H 0.6808 1.2748 0.6420 0.061 Uiso 1 1 calc R
H9B H 0.5802 1.1454 0.6706 0.061 Uiso 1 1 calc R
C10 C 0.8084(8) 1.1047(6) 0.6121(3) 0.0514(15) Uani 1 1 d .
H10A H 0.7765 1.1256 0.5631 0.062 Uiso 1 1 calc R
H10B H 0.9177 1.1364 0.6071 0.062 Uiso 1 1 calc R
C11 C 0.9334(7) 0.8844(6) 0.5848(3) 0.0484(14) Uani 1 1 d .
H11A H 1.0390 0.9246 0.5743 0.058 Uiso 1 1 calc R
H11B H 0.8924 0.8947 0.5381 0.058 Uiso 1 1 calc R
C12 C 0.9545(8) 0.7378(6) 0.6175(3) 0.0528(15) Uani 1 1 d .
H12A H 1.0375 0.6927 0.5844 0.063 Uiso 1 1 calc R
H12B H 0.8514 0.6952 0.6238 0.063 Uiso 1 1 calc R
C13 C 1.0051(8) 0.5846(6) 0.7330(3) 0.0547(16) Uani 1 1 d .
H13A H 1.0786 0.5269 0.7032 0.066 Uiso 1 1 calc R
H13B H 0.8946 0.5540 0.7402 0.066 Uiso 1 1 calc R
C14 C 1.0578(7) 0.5691(6) 0.8088(3) 0.0525(15) Uani 1 1 d .
H14A H 1.0665 0.4731 0.8302 0.063 Uiso 1 1 calc R
H14B H 1.1669 0.6026 0.8011 0.063 Uiso 1 1 calc R
C15 C 0.9446(7) 0.6414(5) 0.8650(3) 0.0428(13) Uani 1 1 d .
H15A H 0.8328 0.6144 0.8708 0.051 Uiso 1 1 calc R
H15B H 0.9797 0.6164 0.9133 0.051 Uiso 1 1 calc R
C16 C 1.0240(6) 0.8532(5) 0.8744(3) 0.0392(12) Uani 1 1 d .
H16 H 1.0464 0.8093 0.9210 0.047 Uiso 1 1 calc R
C17 C 1.0778(6) 0.9899(5) 0.8465(3) 0.0347(11) Uani 1 1 d .
C18 C 1.1314(6) 1.0582(5) 0.8964(3) 0.0365(12) Uani 1 1 d .
H18 H 1.1167 1.0220 0.9473 0.044 Uiso 1 1 calc R
C19 C 1.2050(6) 1.1778(5) 0.8695(3) 0.0381(12) Uani 1 1 d .
C20 C 1.2340(6) 1.2303(5) 0.7936(3) 0.0419(13) Uani 1 1 d .
H20 H 1.2883 1.3100 0.7761 0.050 Uiso 1 1 calc R
C21 C 1.1834(7) 1.1659(5) 0.7444(3) 0.0403(12) Uani 1 1 d .
H21 H 1.2041 1.2024 0.6935 0.048 Uiso 1 1 calc R
C22 C 1.0998(6) 1.0445(5) 0.7689(3) 0.0344(11) Uani 1 1 d .
C23 C 0.4929(8) 0.5874(6) 0.6520(4) 0.0546(16) Uani 1 1 d .
C24 C 0.5186(7) 0.7012(5) 0.5928(3) 0.0443(13) Uani 1 1 d .
C25 C 0.6148(7) 0.6881(6) 0.5262(3) 0.0429(13) Uani 1 1 d .
C26 C 0.6919(8) 0.5585(7) 0.5135(4) 0.0575(16) Uani 1 1 d .
Mn1 Mn 0.86927(9) 0.87704(7) 0.74364(4) 0.03079(18) Uani 1 1 d .
N1 N 0.7208(5) 1.0272(4) 0.7833(2) 0.0338(9) Uani 1 1 d .
N2 N 0.8152(5) 0.9550(4) 0.6381(2) 0.0399(10) Uani 1 1 d .
H28 H 0.7135 0.9280 0.6379 0.048 Uiso 1 1 calc R
N3 N 1.0070(5) 0.7259(4) 0.6916(2) 0.0430(11) Uani 1 1 d .
H27 H 1.1139 0.7482 0.6818 0.052 Uiso 1 1 calc R
N4 N 0.9482(5) 0.7895(4) 0.8394(2) 0.0346(9) Uani 1 1 d .
N5 N 0.4728(9) 0.4986(6) 0.7022(4) 0.086(2) Uani 1 1 d .
N6 N 0.7556(9) 0.4580(6) 0.5016(4) 0.089(2) Uani 1 1 d .
O1 O 0.6875(4) 0.7680(3) 0.76755(19) 0.0374(8) Uani 1 1 d .
O2 O 1.0498(4) 0.9861(3) 0.72044(17) 0.0342(8) Uani 1 1 d .
Pt1 Pt 0.5000 1.0000 0.5000 0.03750(11) Uani 1 2 d S
S1 S 0.65335(19) 0.82395(15) 0.45312(8) 0.0486(4) Uani 1 1 d .
S2 S 0.42014(18) 0.85533(14) 0.61129(8) 0.0452(3) Uani 1 1 d .

loop_
_atom_site_aniso_label
_atom_site_aniso_U_11
_atom_site_aniso_U_22
_atom_site_aniso_U_33
_atom_site_aniso_U_23
_atom_site_aniso_U_13
_atom_site_aniso_U_12
Br1 0.0573(4) 0.0717(4) 0.0534(4) -0.0033(3) 0.0118(3) -0.0113(3)
Br2 0.0677(4) 0.0576(4) 0.0629(4) -0.0255(3) -0.0249(3) -0.0078(3)
C1 0.027(3) 0.038(3) 0.046(3) -0.012(2) -0.012(2) 0.001(2)
C2 0.048(3) 0.037(3) 0.052(4) -0.010(3) -0.002(3) -0.006(3)
C3 0.046(3) 0.033(3) 0.063(4) -0.003(3) -0.005(3) -0.010(3)
C4 0.031(3) 0.054(3) 0.039(3) 0.000(3) -0.003(2) -0.006(3)
C5 0.031(3) 0.046(3) 0.043(3) -0.007(3) -0.009(2) 0.000(2)
C6 0.026(3) 0.036(3) 0.046(3) -0.011(2) -0.007(2) -0.001(2)
C7 0.040(3) 0.031(3) 0.041(3) -0.010(2) -0.007(2) 0.004(2)
C8 0.045(3) 0.031(3) 0.051(3) -0.007(2) -0.002(3) 0.004(2)
C9 0.052(4) 0.044(3) 0.055(4) 0.001(3) -0.022(3) 0.006(3)
C10 0.057(4) 0.056(4) 0.041(3) 0.001(3) -0.016(3) -0.008(3)
C11 0.049(3) 0.063(4) 0.036(3) -0.017(3) -0.007(3) 0.002(3)
C12 0.057(4) 0.065(4) 0.045(3) -0.030(3) -0.011(3) 0.000(3)
C13 0.058(4) 0.042(3) 0.064(4) -0.022(3) -0.002(3) 0.006(3)
C14 0.049(4) 0.041(3) 0.065(4) -0.009(3) -0.008(3) 0.010(3)
C15 0.044(3) 0.030(3) 0.052(3) 0.002(2) -0.012(3) -0.004(2)
C16 0.038(3) 0.044(3) 0.032(3) -0.001(2) -0.003(2) -0.003(2)
C17 0.033(3) 0.035(3) 0.037(3) -0.008(2) -0.005(2) -0.003(2)
C18 0.036(3) 0.041(3) 0.032(3) -0.009(2) -0.006(2) 0.003(2)
C19 0.036(3) 0.035(3) 0.047(3) -0.017(2) -0.009(2) -0.001(2)
C20 0.038(3) 0.035(3) 0.052(3) -0.007(3) -0.004(3) -0.005(2)
C21 0.047(3) 0.039(3) 0.033(3) -0.004(2) -0.003(2) -0.010(2)
C22 0.027(3) 0.036(3) 0.038(3) -0.007(2) -0.004(2) 0.003(2)
C23 0.056(4) 0.046(4) 0.058(4) -0.015(3) 0.006(3) -0.005(3)
C24 0.044(3) 0.041(3) 0.045(3) -0.004(3) -0.005(3) -0.005(3)
C25 0.044(3) 0.045(3) 0.041(3) -0.013(3) -0.006(3) -0.001(3)
C26 0.061(4) 0.051(4) 0.055(4) -0.010(3) 0.001(3) 0.000(3)
Mn1 0.0312(4) 0.0311(4) 0.0307(4) -0.0086(3) -0.0054(3) 0.0009(3)
N1 0.035(2) 0.030(2) 0.035(2) -0.0028(18) -0.008(2) 0.0006(18)
N2 0.037(2) 0.049(3) 0.033(2) -0.007(2) -0.007(2) -0.002(2)
N3 0.037(3) 0.046(3) 0.046(3) -0.016(2) -0.001(2) -0.001(2)
N4 0.035(2) 0.031(2) 0.038(2) -0.0071(19) -0.0063(19) -0.0013(18)
N5 0.119(6) 0.051(3) 0.071(4) -0.001(3) 0.017(4) -0.016(4)
N6 0.098(5) 0.057(4) 0.097(5) -0.018(4) 0.014(4) 0.011(4)
O1 0.035(2) 0.0381(19) 0.041(2) -0.0128(16) -0.0044(16) -0.0047(16)
O2 0.0371(19) 0.0422(19) 0.0247(17) -0.0078(15) -0.0048(15) -0.0063(16)
Pt1 0.03829(18) 0.04225(18) 0.03274(17) -0.00808(13) -0.00818(13) 0.00002(13)
S1 0.0595(9) 0.0483(8) 0.0345(7) -0.0098(6) -0.0017(7) 0.0046(7)
S2 0.0470(8) 0.0452(8) 0.0389(8) -0.0061(6) 0.0004(6) 0.0012(6)

loop_
_atom_type_symbol
_atom_type_description
_atom_type_scat_dispersion_real
_atom_type_scat_dispersion_imag
_atom_type_scat_source
C C 0.0033 0.0016 'International Tables Vol C Tables 4.2.6.8 and 6.1.1.4'
H H 0.0000 0.0000 'International Tables Vol C Tables 4.2.6.8 and 6.1.1.4'
N N 0.0061 0.0033 'International Tables Vol C Tables 4.2.6.8 and 6.1.1.4'
O O 0.0106 0.0060 'International Tables Vol C Tables 4.2.6.8 and 6.1.1.4'
S S 0.1246 0.1234 'International Tables Vol C Tables 4.2.6.8 and 6.1.1.4'
Mn Mn 0.3368 0.7283 'International Tables Vol C Tables 4.2.6.8 and 6.1.1.4'
Br Br -0.2901 2.4595 'International Tables Vol C Tables 4.2.6.8 and 6.1.1.4'
Pt Pt -1.7033 8.3905 'International Tables Vol C Tables 4.2.6.8 and 6.1.1.4'

loop_
_geom_angle_atom_site_label_1
_geom_angle_atom_site_label_2
_geom_angle_atom_site_label_3
_geom_angle
_geom_angle_site_symmetry_1
_geom_angle_site_symmetry_3
O1 C1 C2 119.4(5) . .
O1 C1 C6 122.6(5) . .
C2 C1 C6 118.0(5) . .
C3 C2 C1 120.6(5) . .
C3 C2 H2 119.7 . .
C1 C2 H2 119.7 . .
C4 C3 C2 121.0(5) . .
C4 C3 H3 119.5 . .
C2 C3 H3 119.5 . .
C3 C4 C5 119.6(5) . .
C3 C4 Br1 121.0(4) . .
C5 C4 Br1 119.3(4) . .
C4 C5 C6 120.6(5) . .
C4 C5 H5 119.7 . .
C6 C5 H5 119.7 . .
C5 C6 C1 120.0(5) . .
C5 C6 C7 118.8(5) . .
C1 C6 C7 120.7(5) . .
N1 C7 C6 124.7(5) . .
N1 C7 H7 117.7 . .
C6 C7 H7 117.7 . .
N1 C8 C9 111.0(4) . .
N1 C8 H8A 109.4 . .
C9 C8 H8A 109.4 . .
N1 C8 H8B 109.4 . .
C9 C8 H8B 109.4 . .
H8A C8 H8B 108.0 . .
C8 C9 C10 115.4(5) . .
C8 C9 H9A 108.4 . .
C10 C9 H9A 108.4 . .
C8 C9 H9B 108.4 . .
C10 C9 H9B 108.4 . .
H9A C9 H9B 107.5 . .
N2 C10 C9 112.7(5) . .
N2 C10 H10A 109.0 . .
C9 C10 H10A 109.0 . .
N2 C10 H10B 109.0 . .
C9 C10 H10B 109.0 . .
H10A C10 H10B 107.8 . .
N2 C11 C12 109.9(5) . .
N2 C11 H11A 109.7 . .
C12 C11 H11A 109.7 . .
N2 C11 H11B 109.7 . .
C12 C11 H11B 109.7 . .
H11A C11 H11B 108.2 . .
C11 C12 N3 108.3(4) . .
C11 C12 H12A 110.0 . .
N3 C12 H12A 110.0 . .
C11 C12 H12B 110.0 . .
N3 C12 H12B 110.0 . .
H12A C12 H12B 108.4 . .
N3 C13 C14 112.8(5) . .
N3 C13 H13A 109.0 . .
C14 C13 H13A 109.0 . .
N3 C13 H13B 109.0 . .
C14 C13 H13B 109.0 . .
H13A C13 H13B 107.8 . .
C15 C14 C13 115.5(5) . .
C15 C14 H14A 108.4 . .
C13 C14 H14A 108.4 . .
C15 C14 H14B 108.4 . .
C13 C14 H14B 108.4 . .
H14A C14 H14B 107.5 . .
N4 C15 C14 109.8(5) . .
N4 C15 H15A 109.7 . .
C14 C15 H15A 109.7 . .
N4 C15 H15B 109.7 . .
C14 C15 H15B 109.7 . .
H15A C15 H15B 108.2 . .
N4 C16 C17 124.4(5) . .
N4 C16 H16 117.8 . .
C17 C16 H16 117.8 . .
C18 C17 C22 120.4(4) . .
C18 C17 C16 118.4(5) . .
C22 C17 C16 120.5(4) . .
C19 C18 C17 119.7(5) . .
C19 C18 H18 120.2 . .
C17 C18 H18 120.2 . .
C18 C19 C20 120.9(5) . .
C18 C19 Br2 118.4(4) . .
C20 C19 Br2 120.5(4) . .
C21 C20 C19 120.3(5) . .
C21 C20 H20 119.8 . .
C19 C20 H20 119.8 . .
C20 C21 C22 121.5(5) . .
C20 C21 H21 119.2 . .
C22 C21 H21 119.2 . .
O2 C22 C17 122.8(4) . .
O2 C22 C21 120.2(4) . .
C17 C22 C21 117.0(5) . .
N5 C23 C24 177.0(7) . .
C25 C24 C23 120.9(5) . .
C25 C24 S2 122.9(4) . .
C23 C24 S2 116.2(4) . .
C24 C25 C26 120.8(5) . .
C24 C25 S1 122.7(4) . .
C26 C25 S1 116.5(4) . .
N6 C26 C25 178.0(8) . .
O2 Mn1 O1 179.60(15) . .
O2 Mn1 N4 88.58(15) . .
O1 Mn1 N4 91.20(16) . .
O2 Mn1 N1 90.91(15) . .
O1 Mn1 N1 88.79(15) . .
N4 Mn1 N1 97.75(16) . .
O2 Mn1 N2 88.61(16) . .
O1 Mn1 N2 91.64(16) . .
N4 Mn1 N2 172.58(18) . .
N1 Mn1 N2 89.16(17) . .
O2 Mn1 N3 91.52(16) . .
O1 Mn1 N3 88.81(16) . .
N4 Mn1 N3 88.92(17) . .
N1 Mn1 N3 172.95(17) . .
N2 Mn1 N3 84.28(17) . .
C7 N1 C8 117.5(4) . .
C7 N1 Mn1 121.9(3) . .
C8 N1 Mn1 119.7(3) . .
C11 N2 C10 111.4(4) . .
C11 N2 Mn1 106.6(3) . .
C10 N2 Mn1 118.7(3) . .
C11 N2 H28 106.4 . .
C10 N2 H28 106.4 . .
Mn1 N2 H28 106.4 . .
C13 N3 C12 111.5(4) . .
C13 N3 Mn1 118.3(4) . .
C12 N3 Mn1 106.7(3) . .
C13 N3 H27 106.6 . .
C12 N3 H27 106.6 . .
Mn1 N3 H27 106.6 . .
C16 N4 C15 116.6(4) . .
C16 N4 Mn1 122.6(3) . .
C15 N4 Mn1 120.0(3) . .
C1 O1 Mn1 122.5(3) . .
C22 O2 Mn1 124.0(3) . .
S1 Pt1 S1 180.0 . 2_676
S1 Pt1 S2 89.75(5) . .
S1 Pt1 S2 90.25(5) 2_676 .
S1 Pt1 S2 90.25(5) . 2_676
S1 Pt1 S2 89.75(5) 2_676 2_676
S2 Pt1 S2 180.000(1) . 2_676
C25 S1 Pt1 102.68(19) . .
C24 S2 Pt1 101.95(19) . .

loop_
_geom_bond_atom_site_label_1
_geom_bond_atom_site_label_2
_geom_bond_distance
_geom_bond_site_symmetry_2
Br1 C4 1.895(5) .
Br2 C19 1.907(5) .
C1 O1 1.327(6) .
C1 C2 1.403(7) .
C1 C6 1.415(7) .
C2 C3 1.384(8) .
C2 H2 0.9300 .
C3 C4 1.378(8) .
C3 H3 0.9300 .
C4 C5 1.380(7) .
C5 C6 1.401(7) .
C5 H5 0.9300 .
C6 C7 1.451(7) .
C7 N1 1.272(6) .
C7 H7 0.9300 .
C8 N1 1.483(6) .
C8 C9 1.498(8) .
C8 H8A 0.9700 .
C8 H8B 0.9700 .
C9 C10 1.511(8) .
C9 H9A 0.9700 .
C9 H9B 0.9700 .
C10 N2 1.488(7) .
C10 H10A 0.9700 .
C10 H10B 0.9700 .
C11 N2 1.485(7) .
C11 C12 1.486(8) .
C11 H11A 0.9700 .
C11 H11B 0.9700 .
C12 N3 1.493(7) .
C12 H12A 0.9700 .
C12 H12B 0.9700 .
C13 N3 1.476(7) .
C13 C14 1.520(9) .
C13 H13A 0.9700 .
C13 H13B 0.9700 .
C14 C15 1.511(8) .
C14 H14A 0.9700 .
C14 H14B 0.9700 .
C15 N4 1.474(6) .
C15 H15A 0.9700 .
C15 H15B 0.9700 .
C16 N4 1.274(6) .
C16 C17 1.453(7) .
C16 H16 0.9300 .
C17 C18 1.409(7) .
C17 C22 1.416(7) .
C18 C19 1.364(7) .
C18 H18 0.9300 .
C19 C20 1.383(7) .
C20 C21 1.362(7) .
C20 H20 0.9300 .
C21 C22 1.417(7) .
C21 H21 0.9300 .
C22 O2 1.310(6) .
C23 N5 1.154(8) .
C23 C24 1.421(8) .
C24 C25 1.357(7) .
C24 S2 1.744(6) .
C25 C26 1.436(8) .
C25 S1 1.730(6) .
C26 N6 1.135(8) .
Mn1 O2 1.876(3) .
Mn1 O1 1.883(3) .
Mn1 N4 2.011(4) .
Mn1 N1 2.015(4) .
Mn1 N2 2.069(4) .
Mn1 N3 2.088(4) .
N2 H28 0.9100 .
N3 H27 0.9100 .
Pt1 S1 2.2903(14) .
Pt1 S1 2.2903(14) 2_676
Pt1 S2 2.2992(14) .
Pt1 S2 2.2992(14) 2_676
